data_1549046
loop_
_publ_author_name
'Nievergelt, Philipp P.'
'Babor, Martin'
'\<Cejka, Jan'
'Spingler, Bernhard'

_publ_section_title
;
 A high throughput screening method for the nano-crystallization of salts
 of organic cations.
;
_journal_issue 15
_journal_name_full 'Chemical science'
_journal_page_first 3716
_journal_page_last 3722
_journal_paper_doi 10.1039/c8sc00783g
_journal_volume 9
_journal_year 2018
_chemical_formula_moiety 'C17 H19 N2 O, Cl'
_chemical_formula_sum 'C17 H19 Cl N2 O'
_chemical_formula_weight 302.80
_space_group_IT_number 14
_space_group_name_Hall '-P 2ybc'
_space_group_name_H-M_alt 'P 1 21/c 1'
_symmetry_cell_setting monoclinic
_symmetry_space_group_name_Hall '-P 2ybc'
_symmetry_space_group_name_H-M 'P 1 21/c 1'
_atom_sites_solution_hydrogens difmap
_atom_sites_solution_primary other
_audit_update_record
;
2017-11-15 deposited with the CCDC.
2018-03-06 downloaded from the CCDC.
;
_cell_angle_alpha 90
_cell_angle_beta 100.318(3)
_cell_angle_gamma 90
_cell_formula_units_Z 4
_cell_length_a 18.7661(5)
_cell_length_b 8.8339(2)
_cell_length_c 9.6084(3)
_cell_measurement_reflns_used 13635
_cell_measurement_temperature 160
_cell_measurement_theta_max 78
_cell_measurement_theta_min 5
_cell_volume 1567.10(7)
_computing_cell_refinement 'CrysAlisPro, (Agilent, 2011)'
_computing_data_collection 'SuperNova, (Oxford Diffraction, 2010)'
_computing_data_reduction 'CrysAlisPro, (Agilent, 2011)'
_computing_molecular_graphics 'CAMERON (Watkin et al., 1996)'
_computing_publication_material 'CRYSTALS (Betteridge et al., 2003)'
_computing_structure_refinement 'CRYSTALS (Betteridge et al., 2003)'
_computing_structure_solution 'Superflip (Palatinus & Chapuis, 2007)'
_diffrn_ambient_temperature 160
_diffrn_measured_fraction_theta_full 0.999
_diffrn_measured_fraction_theta_max 0.999
_diffrn_measurement_device Area
_diffrn_measurement_device_type 'Oxford Diffraction SuperNova'
_diffrn_measurement_method \w
_diffrn_radiation_monochromator graphite
_diffrn_radiation_type 'Cu K\a'
_diffrn_radiation_wavelength 1.54184
_diffrn_reflns_av_R_equivalents 0.043
_diffrn_reflns_limit_h_max 23
_diffrn_reflns_limit_h_min -23
_diffrn_reflns_limit_k_max 11
_diffrn_reflns_limit_k_min -11
_diffrn_reflns_limit_l_max 11
_diffrn_reflns_limit_l_min -11
_diffrn_reflns_number 30743
_diffrn_reflns_theta_full 74.494
_diffrn_reflns_theta_max 74.494
_diffrn_reflns_theta_min 4.790
_diffrn_standards_number 0
_exptl_absorpt_coefficient_mu 2.152
_exptl_absorpt_correction_T_max 0.96
_exptl_absorpt_correction_T_min 0.74
_exptl_absorpt_correction_type multi-scan
_exptl_absorpt_process_details 'CrysAlisPro, (Agilent, 2011)'
_exptl_crystal_colour colorless
_exptl_crystal_density_diffrn 1.283
_exptl_crystal_density_method 'not measured'
_exptl_crystal_description plate
_exptl_crystal_F_000 640
_exptl_crystal_recrystallization_method 'Vapour diffusion'
_exptl_crystal_size_max 0.263
_exptl_crystal_size_mid 0.147
_exptl_crystal_size_min 0.018
_refine_diff_density_max 0.42
_refine_diff_density_min -0.37
_refine_ls_extinction_method None
_refine_ls_goodness_of_fit_ref 0.9683
_refine_ls_hydrogen_treatment constr
_refine_ls_matrix_type full
_refine_ls_number_parameters 190
_refine_ls_number_reflns 3187
_refine_ls_number_restraints 0
_refine_ls_R_factor_all 0.0406
_refine_ls_R_factor_gt 0.0381
_refine_ls_shift/su_max 0.0002011
_refine_ls_shift/su_mean 0.0000245
_refine_ls_structure_factor_coef Fsqd
_refine_ls_weighting_details
;
 Method= Modified Sheldrick 
 w=1/[\s^2^(F^2^) + ( 0.04P)^2^ + 1.06P] 
 ,where P=(max(Fo^2^,0) + 2Fc^2^)/3 
;
_refine_ls_weighting_scheme calc
_refine_ls_wR_factor_all 0.0965
_refine_ls_wR_factor_gt 0.0949
_refine_ls_wR_factor_ref 0.0965
_reflns_limit_h_max 23
_reflns_limit_h_min -23
_reflns_limit_k_max 11
_reflns_limit_k_min 0
_reflns_limit_l_max 11
_reflns_limit_l_min 0
_reflns_number_gt 2941
_reflns_number_total 3187
_reflns_threshold_expression I>2.0\s(I)
_oxford_diffrn_Wilson_B_factor 2.96
_oxford_diffrn_Wilson_scale 0.09
_oxford_refine_ls_r_factor_ref 0.0406
_oxford_refine_ls_scale 3.26(4)
_oxford_reflns_number_all 3187
_oxford_reflns_threshold_expression_ref I>-3.0\s(I)
_cod_data_source_file c8sc00783g2.cif
_cod_data_source_block I_CCDC2
_cod_depositor_comments
;
The following automatic conversions were performed:

'_atom_sites_solution_primary' value 'Other' changed to 'other'
according to
/home/data/users/saulius/crontab/automatic-downloads/rss-feeds/RSC/lib/dictionaries/cif_core.dic
dictionary named 'cif_core.dic' version 2.4.2 from 2011-04-26.

Automatic conversion script
Id: cif_fix_values 4973 2017-02-22 13:04:09Z antanas 

 Adding full bibliography for 1549042--1549063.cif.
;
_cod_original_sg_symbol_H-M 'P 21/c '
_cod_database_code 1549046

loop_
_symmetry_equiv_pos_as_xyz
x,y,z
-x,-y,-z
x,-y+1/2,z+1/2
-x,y+1/2,-z+1/2

loop_
_atom_site_label
_atom_site_type_symbol
_atom_site_fract_x
_atom_site_fract_y
_atom_site_fract_z
_atom_site_U_iso_or_equiv
_atom_site_occupancy
_atom_site_adp_type
_atom_site_refinement_flags_posn
Cl1 Cl 0.04614(2) 0.31157(5) -0.33879(4) 0.0378 1.0000 Uani .
O2 O 0.40677(6) 0.36010(14) 0.18747(13) 0.0392 1.0000 Uani .
C3 C 0.43842(8) 0.44693(18) 0.30975(17) 0.0327 1.0000 Uani .
C4 C 0.51645(8) 0.40148(17) 0.35007(16) 0.0307 1.0000 Uani .
C5 C 0.56994(9) 0.4802(2) 0.29780(19) 0.0393 1.0000 Uani .
C6 C 0.64211(10) 0.4384(2) 0.3341(2) 0.0455 1.0000 Uani .
C7 C 0.66113(10) 0.3161(2) 0.4217(2) 0.0456 1.0000 Uani .
C8 C 0.60871(10) 0.2382(2) 0.47639(19) 0.0441 1.0000 Uani .
C9 C 0.53655(9) 0.28075(19) 0.44170(17) 0.0364 1.0000 Uani .
C10 C 0.33501(8) 0.38869(18) 0.13299(17) 0.0323 1.0000 Uani .
C11 C 0.28973(8) 0.47435(17) 0.19955(16) 0.0298 1.0000 Uani .
C12 C 0.21791(8) 0.49720(17) 0.12872(16) 0.0293 1.0000 Uani .
C13 C 0.19422(8) 0.43341(18) -0.00600(16) 0.0314 1.0000 Uani .
N14 N 0.12347(7) 0.47773(16) -0.05135(14) 0.0353 1.0000 Uani .
C15 C 0.10229(9) 0.56604(19) 0.05089(18) 0.0360 1.0000 Uani .
C16 C 0.15816(8) 0.58222(18) 0.16334(17) 0.0324 1.0000 Uani .
C17 C 0.15627(9) 0.66377(19) 0.29911(19) 0.0382 1.0000 Uani .
C18 C 0.15278(9) 0.5555(2) 0.42094(18) 0.0380 1.0000 Uani .
N19 N 0.08684(7) 0.45903(16) 0.38774(14) 0.0362 1.0000 Uani .
C20 C 0.24018(9) 0.34560(19) -0.07240(17) 0.0359 1.0000 Uani .
C21 C 0.31012(9) 0.32417(19) -0.00157(18) 0.0373 1.0000 Uani .
H31 H 0.4345 0.5558 0.2859 0.0389 1.0000 Uiso R
H32 H 0.4125 0.4266 0.3875 0.0388 1.0000 Uiso R
H51 H 0.5570 0.5629 0.2372 0.0476 1.0000 Uiso R
H61 H 0.6780 0.4912 0.2968 0.0554 1.0000 Uiso R
H71 H 0.7095 0.2859 0.4437 0.0545 1.0000 Uiso R
H81 H 0.6212 0.1557 0.5356 0.0534 1.0000 Uiso R
H91 H 0.5008 0.2305 0.4804 0.0440 1.0000 Uiso R
H111 H 0.3062 0.5184 0.2885 0.0355 1.0000 Uiso R
H151 H 0.0548 0.6070 0.0403 0.0418 1.0000 Uiso R
H171 H 0.1994 0.7246 0.3239 0.0463 1.0000 Uiso R
H172 H 0.1141 0.7308 0.2871 0.0459 1.0000 Uiso R
H181 H 0.1491 0.6116 0.5057 0.0465 1.0000 Uiso R
H182 H 0.1954 0.4885 0.4377 0.0446 1.0000 Uiso R
H201 H 0.2248 0.3043 -0.1632 0.0424 1.0000 Uiso R
H211 H 0.3427 0.2667 -0.0424 0.0445 1.0000 Uiso R
H193 H 0.0890 0.3973 0.3124 0.0550 1.0000 Uiso R
H192 H 0.0818 0.4025 0.4635 0.0550 1.0000 Uiso R
H141 H 0.0969 0.4500 -0.1296 0.0423 1.0000 Uiso R
H191 H 0.0457 0.5168 0.3641 0.0555 1.0000 Uiso R

loop_
_atom_site_aniso_label
_atom_site_aniso_U_11
_atom_site_aniso_U_22
_atom_site_aniso_U_33
_atom_site_aniso_U_23
_atom_site_aniso_U_13
_atom_site_aniso_U_12
Cl1 0.0380(2) 0.0421(2) 0.0315(2) 0.00020(15) 0.00154(15) 0.00334(16)
O2 0.0313(6) 0.0390(6) 0.0438(6) -0.0158(5) -0.0026(5) 0.0053(5)
C3 0.0320(8) 0.0326(8) 0.0321(8) -0.0057(6) 0.0021(6) 0.0004(6)
C4 0.0333(8) 0.0286(7) 0.0285(7) -0.0052(6) 0.0012(6) 0.0015(6)
C5 0.0364(9) 0.0393(9) 0.0408(9) 0.0023(7) 0.0030(7) 0.0003(7)
C6 0.0347(9) 0.0545(11) 0.0472(10) -0.0074(8) 0.0072(7) -0.0044(8)
C7 0.0336(9) 0.0527(11) 0.0460(10) -0.0175(8) -0.0053(7) 0.0112(8)
C8 0.0543(11) 0.0356(9) 0.0367(9) -0.0054(7) -0.0075(8) 0.0116(8)
C9 0.0431(9) 0.0314(8) 0.0327(8) -0.0033(6) 0.0014(7) -0.0001(7)
C10 0.0300(7) 0.0287(7) 0.0365(8) -0.0035(6) 0.0013(6) -0.0011(6)
C11 0.0312(7) 0.0274(7) 0.0294(7) -0.0019(6) 0.0013(6) -0.0020(6)
C12 0.0301(7) 0.0262(7) 0.0311(7) 0.0021(6) 0.0040(6) -0.0019(6)
C13 0.0311(7) 0.0310(8) 0.0305(8) 0.0029(6) 0.0016(6) -0.0051(6)
N14 0.0327(7) 0.0395(7) 0.0303(7) 0.0030(6) -0.0036(5) -0.0041(6)
C15 0.0307(8) 0.0354(8) 0.0403(9) 0.0065(7) 0.0020(7) 0.0016(6)
C16 0.0301(7) 0.0295(8) 0.0369(8) 0.0012(6) 0.0039(6) 0.0009(6)
C17 0.0315(8) 0.0347(8) 0.0471(10) -0.0065(7) 0.0037(7) 0.0020(6)
C18 0.0331(8) 0.0440(9) 0.0355(8) -0.0082(7) 0.0022(6) 0.0034(7)
N19 0.0360(7) 0.0408(8) 0.0320(7) -0.0017(6) 0.0062(5) 0.0023(6)
C20 0.0408(9) 0.0366(8) 0.0290(8) -0.0057(6) 0.0026(6) -0.0063(7)
C21 0.0369(8) 0.0359(9) 0.0386(9) -0.0098(7) 0.0058(7) -0.0003(7)

loop_
_atom_type_symbol
_atom_type_scat_dispersion_real
_atom_type_scat_dispersion_imag
_atom_type_scat_Cromer_Mann_a1
_atom_type_scat_Cromer_Mann_b1
_atom_type_scat_Cromer_Mann_a2
_atom_type_scat_Cromer_Mann_b2
_atom_type_scat_Cromer_Mann_a3
_atom_type_scat_Cromer_Mann_b3
_atom_type_scat_Cromer_Mann_a4
_atom_type_scat_Cromer_Mann_b4
_atom_type_scat_Cromer_Mann_c
_atom_type_scat_source
C 0.0181 0.0091 2.3100 20.8439 1.0200 10.2075 1.5886 0.5687 0.8650 51.6512 0.2156 'International Tables Vol C 4.2.6.8 and 6.1.1.4'
N 0.0311 0.0180 12.2126 0.0057 3.1322 9.8933 2.0125 28.9975 1.1663 0.5826 -11.5290 'International Tables Vol C 4.2.6.8 and 6.1.1.4'
O 0.0492 0.0322 3.0485 13.2771 2.2868 5.7011 1.5463 0.3239 0.8670 32.9089 0.2508 'International Tables Vol C 4.2.6.8 and 6.1.1.4'
H 0.0000 0.0000 0.4930 10.5109 0.3229 26.1257 0.1402 3.1424 0.0408 57.7998 0.0030 'International Tables Vol C 4.2.6.8 and 6.1.1.4'
Cl 0.3639 0.7018 11.4604 0.0104 7.1964 1.1662 6.2556 18.5194 1.6455 47.7784 -9.5574 'International Tables Vol C 4.2.6.8 and 6.1.1.4'

loop_
_geom_angle_atom_site_label_1
_geom_angle_atom_site_label_2
_geom_angle_atom_site_label_3
_geom_angle
_geom_angle_publ_flag
C3 O2 C10 116.41(12) yes
O2 C3 C4 108.01(12) yes
O2 C3 H31 109.1 no
C4 C3 H31 110.4 no
O2 C3 H32 109.7 no
C4 C3 H32 110.4 no
H31 C3 H32 109.3 no
C3 C4 C5 120.54(14) yes
C3 C4 C9 120.65(15) yes
C5 C4 C9 118.80(15) yes
C4 C5 C6 120.84(17) yes
C4 C5 H51 119.4 no
C6 C5 H51 119.8 no
C5 C6 C7 119.85(17) yes
C5 C6 H61 120.3 no
C7 C6 H61 119.8 no
C6 C7 C8 119.98(16) yes
C6 C7 H71 119.9 no
C8 C7 H71 120.1 no
C7 C8 C9 120.36(17) yes
C7 C8 H81 120.4 no
C9 C8 H81 119.3 no
C4 C9 C8 120.14(16) yes
C4 C9 H91 118.9 no
C8 C9 H91 121.0 no
O2 C10 C11 124.49(14) yes
O2 C10 C21 114.45(14) yes
C11 C10 C21 121.05(14) yes
C10 C11 C12 118.02(14) yes
C10 C11 H111 121.3 no
C12 C11 H111 120.6 no
C11 C12 C13 120.18(14) yes
C11 C12 C16 132.87(14) yes
C13 C12 C16 106.91(13) yes
C12 C13 N14 107.72(14) yes
C12 C13 C20 121.53(14) yes
N14 C13 C20 130.73(14) yes
C13 N14 C15 108.81(13) yes
C13 N14 H141 124.8 no
C15 N14 H141 126.3 no
N14 C15 C16 110.21(14) yes
N14 C15 H151 121.9 no
C16 C15 H151 127.9 no
C12 C16 C15 106.33(14) yes
C12 C16 C17 126.50(14) yes
C15 C16 C17 127.07(15) yes
C16 C17 C18 112.26(14) yes
C16 C17 H171 109.5 no
C18 C17 H171 108.0 no
C16 C17 H172 109.5 no
C18 C17 H172 109.0 no
H171 C17 H172 108.5 no
C17 C18 N19 110.09(13) yes
C17 C18 H181 110.2 no
N19 C18 H181 107.0 no
C17 C18 H182 110.9 no
N19 C18 H182 108.1 no
H181 C18 H182 110.4 no
C18 N19 H193 111.0 no
C18 N19 H192 110.3 no
H193 N19 H192 109.6 no
C18 N19 H191 111.4 no
H193 N19 H191 106.9 no
H192 N19 H191 107.6 no
C13 C20 C21 117.51(14) yes
C13 C20 H201 121.7 no
C21 C20 H201 120.8 no
C10 C21 C20 121.70(15) yes
C10 C21 H211 118.0 no
C20 C21 H211 120.3 no

loop_
_geom_bond_atom_site_label_1
_geom_bond_atom_site_label_2
_geom_bond_distance
_geom_bond_publ_flag
O2 C3 1.4393(18) yes
O2 C10 1.3779(18) yes
C3 C4 1.501(2) yes
C3 H31 0.988 no
C3 H32 0.978 no
C4 C5 1.387(2) yes
C4 C9 1.391(2) yes
C5 C6 1.387(2) yes
C5 H51 0.938 no
C6 C7 1.377(3) yes
C6 H61 0.941 no
C7 C8 1.379(3) yes
C7 H71 0.934 no
C8 C9 1.387(2) yes
C8 H81 0.929 no
C9 H91 0.936 no
C10 C11 1.378(2) yes
C10 C21 1.414(2) yes
C11 C12 1.411(2) yes
C11 H111 0.940 no
C12 C13 1.409(2) yes
C12 C16 1.437(2) yes
C13 N14 1.378(2) yes
C13 C20 1.396(2) yes
N14 C15 1.368(2) yes
N14 H141 0.860 no
C15 C16 1.372(2) yes
C15 H151 0.950 no
C16 C17 1.496(2) yes
C17 C18 1.522(2) yes
C17 H171 0.966 no
C17 H172 0.978 no
C18 N19 1.489(2) yes
C18 H181 0.966 no
C18 H182 0.985 no
N19 H193 0.913 no
N19 H192 0.902 no
N19 H191 0.920 no
C20 C21 1.379(2) yes
C20 H201 0.942 no
C21 H211 0.934 no
